data_1505083
loop_
_publ_author_name
'Wang, J.'
'Zhao, Y.'
'Zhang, J.'
'Zhang, J.'
'Yang, B.'
'Wang, Y.'
'Zhang, D.'
'You, H.'
'Ma, D.'

_publ_section_title
;
 Assembly of One-Dimensional Organic Luminescent Nanowires Based on
 Quinacridone Derivatives
;
_journal_issue 26
_journal_name_full 'Journal of Physical Chemistry C'
_journal_page_first 9177
_journal_paper_doi 10.1021/jp072488x
_journal_volume 111
_journal_year 2007
_chemical_formula_sum 'C36 H44 N2 O2'
_chemical_formula_weight 536.73
_chemical_name_systematic
; 
 ? 
;
_space_group_IT_number 14
_symmetry_cell_setting monoclinic
_symmetry_space_group_name_Hall '-P 2yn'
_symmetry_space_group_name_H-M 'P 1 21/n 1'
_atom_sites_solution_hydrogens geom
_atom_sites_solution_primary direct
_atom_sites_solution_secondary difmap
_audit_creation_method SHELXL-97
_cell_angle_alpha 90.00
_cell_angle_beta 97.9080(19)
_cell_angle_gamma 90.00
_cell_formula_units_Z 2
_cell_length_a 9.94390(10)
_cell_length_b 11.00470(10)
_cell_length_c 13.9991(4)
_cell_measurement_reflns_used 14044
_cell_measurement_temperature 293(2)
_cell_measurement_theta_max 27.475
_cell_measurement_theta_min 2.36
_cell_volume 1517.35(5)
_computing_cell_refinement PROCESS-AUTO
_computing_data_collection PROCESS-AUTO
_computing_data_reduction PROCESS-AUTO
_computing_molecular_graphics 'SHELXL-97 (Sheldrick, 1997)'
_computing_publication_material 'SHELXL-97 (Sheldrick, 1997)'
_computing_structure_refinement 'SHELXL-97 (Sheldrick, 1997)'
_computing_structure_solution 'SHELXS-97 (Sheldrick, 1990)'
_diffrn_ambient_temperature 293(2)
_diffrn_detector_area_resol_mean 10.0
_diffrn_measured_fraction_theta_full 0.999
_diffrn_measured_fraction_theta_max 0.999
_diffrn_measurement_device_type 'Rigaku RAXIS-RAPID'
_diffrn_measurement_method 'Omega scan'
_diffrn_radiation_monochromator graphite
_diffrn_radiation_source 'fine-focus sealed tube'
_diffrn_radiation_type MoK\a
_diffrn_radiation_wavelength 0.71073
_diffrn_reflns_av_R_equivalents 0.032762
_diffrn_reflns_av_sigmaI/netI 0.0356
_diffrn_reflns_limit_h_max 12
_diffrn_reflns_limit_h_min 0
_diffrn_reflns_limit_k_max 14
_diffrn_reflns_limit_k_min 0
_diffrn_reflns_limit_l_max 18
_diffrn_reflns_limit_l_min -18
_diffrn_reflns_number 3477
_diffrn_reflns_theta_full 27.48
_diffrn_reflns_theta_max 27.48
_diffrn_reflns_theta_min 2.36
_diffrn_standards_decay_% none
_diffrn_standards_interval_count none
_diffrn_standards_interval_time none
_diffrn_standards_number none
_exptl_absorpt_coefficient_mu 0.072
_exptl_absorpt_correction_T_max 0.9879
_exptl_absorpt_correction_T_min 0.9677
_exptl_absorpt_correction_type multi-scan
_exptl_absorpt_process_details
;
Higashi, T. (1995) Progrom for Absorption Correcttion.
Rigaku Corporation, Tokyo, Japan. 
;
_exptl_crystal_colour red
_exptl_crystal_density_diffrn 1.175
_exptl_crystal_density_meas ?
_exptl_crystal_density_method 'not measured'
_exptl_crystal_description block
_exptl_crystal_F_000 580
_exptl_crystal_size_max 0.46
_exptl_crystal_size_mid 0.38
_exptl_crystal_size_min 0.17
_refine_diff_density_max 0.319
_refine_diff_density_min -0.254
_refine_diff_density_rms 0.055
_refine_ls_extinction_coef 0
_refine_ls_extinction_method none
_refine_ls_goodness_of_fit_ref 1.057
_refine_ls_hydrogen_treatment constr
_refine_ls_matrix_type full
_refine_ls_number_parameters 181
_refine_ls_number_reflns 3477
_refine_ls_number_restraints 0
_refine_ls_restrained_S_all 1.057
_refine_ls_R_factor_all 0.0831
_refine_ls_R_factor_gt 0.0606
_refine_ls_shift/su_max 0.005
_refine_ls_shift/su_mean 0.001
_refine_ls_structure_factor_coef Fsqd
_refine_ls_weighting_details 'calc w=1/[\s^2^(Fo^2^)+(0.1174P)^2^+0.0278P] where P=(Fo^2^+2Fc^2^)/3'
_refine_ls_weighting_scheme calc
_refine_ls_wR_factor_gt 0.1873
_refine_ls_wR_factor_ref 0.1989
_reflns_number_gt 2253
_reflns_number_total 3477
_reflns_threshold_expression >2sigma(I)
_cod_data_source_file jp072488xsi20070329_113420.cif
_cod_data_source_block wj1
_cod_depositor_comments
;
The following automatic conversions were performed:

'_symmetry_cell_setting' value 'Monoclinic' changed to 'monoclinic'
according to /home/saulius/struct/CIF-dictionaries/cif_core.dic
dictionary named 'cif_core.dic' version 2.4.1 from 2010-06-29.

Automatic conversion script
Id: cif_fix_values 1715 2011-07-08 13:25:40Z adriana 

The following automatic conversions were performed:

'_exptl_crystal_density_meas' value 'not measured' was changed to '?'
- the value is perceived as not measured.

Automatic conversion script
Id: cif_fix_values 3008 2015-01-20 13:52:24Z robertas 
;
_cod_original_sg_symbol_H-M 'P2(1)/n  '
_cod_database_code 1505083

loop_
_symmetry_equiv_pos_as_xyz
'x, y, z'
'-x+1/2, y+1/2, -z+1/2'
'-x, -y, -z'
'x-1/2, -y-1/2, z-1/2'

loop_
_atom_site_label
_atom_site_type_symbol
_atom_site_fract_x
_atom_site_fract_y
_atom_site_fract_z
_atom_site_U_iso_or_equiv
_atom_site_adp_type
_atom_site_occupancy
_atom_site_symmetry_multiplicity
_atom_site_calc_flag
_atom_site_refinement_flags
O1 O 1.29360(13) 0.30097(13) 1.03227(8) 0.0597(4) Uani 1 1 d .
N1 N 0.96844(14) 0.37171(13) 0.82467(9) 0.0469(4) Uani 1 1 d .
C1 C 1.19742(16) 0.31964(15) 0.96798(11) 0.0427(4) Uani 1 1 d .
C2 C 1.17493(16) 0.25297(16) 0.87688(11) 0.0439(4) Uani 1 1 d .
C3 C 1.26633(19) 0.16127(18) 0.85444(13) 0.0553(5) Uani 1 1 d .
C4 C 1.2354(2) 0.0960(2) 0.77069(14) 0.0650(6) Uani 1 1 d .
H4A H 1.2964 0.0372 0.7557 0.078 Uiso 1 1 calc R
C5 C 1.1162(2) 0.11444(18) 0.70718(13) 0.0581(5) Uani 1 1 d .
C6 C 1.02901(19) 0.20545(18) 0.72615(12) 0.0530(5) Uani 1 1 d .
H6A H 0.9505 0.2197 0.6833 0.064 Uiso 1 1 calc R
C7 C 1.05720(17) 0.27759(15) 0.80990(11) 0.0439(4) Uani 1 1 d .
C8 C 1.01704(16) 0.56433(15) 1.08885(11) 0.0413(4) Uani 1 1 d .
C9 C 1.11125(17) 0.47676(15) 1.06883(11) 0.0445(4) Uani 1 1 d .
H9A H 1.1866 0.4613 1.1143 0.053 Uiso 1 1 calc R
C10 C 1.09502(15) 0.41226(15) 0.98251(11) 0.0399(4) Uani 1 1 d .
C11 C 1.3975(2) 0.1323(2) 0.91919(18) 0.0851(8) Uani 1 1 d .
H11A H 1.4439 0.0678 0.8911 0.128 Uiso 1 1 calc R
H11B H 1.3774 0.1075 0.9814 0.128 Uiso 1 1 calc R
H11C H 1.4542 0.2032 0.9260 0.128 Uiso 1 1 calc R
C12 C 1.0827(3) 0.0366(2) 0.61813(16) 0.0776(7) Uani 1 1 d .
H12A H 0.9974 0.0620 0.5833 0.116 Uiso 1 1 calc R
H12B H 1.0767 -0.0470 0.6368 0.116 Uiso 1 1 calc R
H12C H 1.1527 0.0453 0.5778 0.116 Uiso 1 1 calc R
C13 C 0.86132(18) 0.40981(18) 0.74607(11) 0.0517(5) Uani 1 1 d .
H13A H 0.8931 0.3936 0.6848 0.062 Uiso 1 1 calc R
H13B H 0.8488 0.4969 0.7507 0.062 Uiso 1 1 calc R
C14 C 0.72626(19) 0.34925(19) 0.74576(13) 0.0572(5) Uani 1 1 d .
H14A H 0.6938 0.3633 0.8071 0.069 Uiso 1 1 calc R
H14B H 0.7362 0.2623 0.7378 0.069 Uiso 1 1 calc R
C15 C 0.6232(2) 0.3985(2) 0.66428(15) 0.0662(6) Uani 1 1 d .
H15A H 0.6068 0.4833 0.6775 0.079 Uiso 1 1 calc R
H15B H 0.6635 0.3953 0.6050 0.079 Uiso 1 1 calc R
C16 C 0.4886(2) 0.3344(2) 0.64742(17) 0.0757(7) Uani 1 1 d .
H16A H 0.4402 0.3496 0.7018 0.091 Uiso 1 1 calc R
H16B H 0.5043 0.2476 0.6444 0.091 Uiso 1 1 calc R
C17 C 0.3996(2) 0.3744(3) 0.5548(2) 0.0927(8) Uani 1 1 d .
H17A H 0.3797 0.4603 0.5601 0.111 Uiso 1 1 calc R
H17B H 0.4514 0.3649 0.5014 0.111 Uiso 1 1 calc R
C18 C 0.2708(3) 0.3089(4) 0.5314(3) 0.1290(13) Uani 1 1 d .
H18A H 0.2226 0.3400 0.4724 0.193 Uiso 1 1 calc R
H18B H 0.2167 0.3198 0.5826 0.193 Uiso 1 1 calc R
H18C H 0.2887 0.2239 0.5241 0.193 Uiso 1 1 calc R

loop_
_atom_site_aniso_label
_atom_site_aniso_U_11
_atom_site_aniso_U_22
_atom_site_aniso_U_33
_atom_site_aniso_U_23
_atom_site_aniso_U_13
_atom_site_aniso_U_12
O1 0.0526(7) 0.0728(9) 0.0470(7) -0.0078(6) -0.0171(6) 0.0162(6)
N1 0.0443(8) 0.0570(9) 0.0352(7) -0.0073(6) -0.0092(6) 0.0082(6)
C1 0.0379(8) 0.0493(9) 0.0378(8) -0.0006(7) -0.0054(6) 0.0002(7)
C2 0.0394(8) 0.0519(9) 0.0378(8) -0.0026(7) -0.0041(7) 0.0015(7)
C3 0.0453(10) 0.0658(12) 0.0518(10) -0.0091(9) -0.0043(8) 0.0117(9)
C4 0.0565(11) 0.0766(13) 0.0588(12) -0.0187(10) -0.0035(9) 0.0214(10)
C5 0.0557(11) 0.0691(13) 0.0467(10) -0.0144(9) -0.0026(8) 0.0086(9)
C6 0.0483(10) 0.0656(11) 0.0412(9) -0.0110(8) -0.0077(7) 0.0063(9)
C7 0.0405(8) 0.0520(9) 0.0372(8) -0.0028(7) -0.0021(6) 0.0024(7)
C8 0.0382(8) 0.0482(9) 0.0346(7) -0.0032(7) -0.0055(6) -0.0013(7)
C9 0.0405(8) 0.0513(9) 0.0380(8) -0.0012(7) -0.0079(6) 0.0027(7)
C10 0.0373(8) 0.0434(9) 0.0362(8) 0.0001(7) -0.0050(6) -0.0018(7)
C11 0.0610(13) 0.1047(18) 0.0810(15) -0.0298(13) -0.0207(11) 0.0398(13)
C12 0.0780(14) 0.0904(16) 0.0591(12) -0.0301(11) -0.0092(11) 0.0227(13)
C13 0.0514(10) 0.0641(11) 0.0349(8) -0.0043(8) -0.0103(7) 0.0099(9)
C14 0.0481(11) 0.0704(12) 0.0493(9) -0.0073(9) -0.0073(8) 0.0053(9)
C15 0.0530(11) 0.0780(13) 0.0606(11) -0.0118(10) -0.0179(9) 0.0125(10)
C16 0.0566(12) 0.0821(15) 0.0813(14) -0.0139(12) -0.0155(11) 0.0070(11)
C17 0.0587(14) 0.115(2) 0.0947(18) -0.0056(16) -0.0234(12) 0.0101(14)
C18 0.080(2) 0.162(3) 0.132(3) -0.020(2) -0.0325(19) -0.016(2)

loop_
_atom_type_symbol
_atom_type_description
_atom_type_scat_dispersion_real
_atom_type_scat_dispersion_imag
_atom_type_scat_source
C C 0.0033 0.0016 'International Tables Vol C Tables 4.2.6.8 and 6.1.1.4'
H H 0.0000 0.0000 'International Tables Vol C Tables 4.2.6.8 and 6.1.1.4'
N N 0.0061 0.0033 'International Tables Vol C Tables 4.2.6.8 and 6.1.1.4'
O O 0.0106 0.0060 'International Tables Vol C Tables 4.2.6.8 and 6.1.1.4'

loop_
_geom_angle_atom_site_label_1
_geom_angle_atom_site_label_2
_geom_angle_atom_site_label_3
_geom_angle
_geom_angle_site_symmetry_1
_geom_angle_site_symmetry_3
C8 N1 C7 120.87(13) 3_767 .
C8 N1 C13 118.74(14) 3_767 .
C7 N1 C13 120.31(13) . .
O1 C1 C2 124.17(15) . .
O1 C1 C10 119.60(14) . .
C2 C1 C10 116.21(13) . .
C7 C2 C3 118.88(15) . .
C7 C2 C1 119.54(15) . .
C3 C2 C1 121.56(14) . .
C4 C3 C2 119.03(16) . .
C4 C3 C11 118.25(17) . .
C2 C3 C11 122.72(16) . .
C3 C4 C5 122.58(18) . .
C3 C4 H4A 118.7 . .
C5 C4 H4A 118.7 . .
C6 C5 C4 119.09(16) . .
C6 C5 C12 119.93(17) . .
C4 C5 C12 120.98(18) . .
C5 C6 C7 120.78(16) . .
C5 C6 H6A 119.6 . .
C7 C6 H6A 119.6 . .
N1 C7 C6 118.91(14) . .
N1 C7 C2 121.62(14) . .
C6 C7 C2 119.47(15) . .
N1 C8 C9 122.07(13) 3_767 .
N1 C8 C10 120.01(15) 3_767 3_767
C9 C8 C10 117.92(14) . 3_767
C10 C9 C8 121.63(14) . .
C10 C9 H9A 119.2 . .
C8 C9 H9A 119.2 . .
C9 C10 C8 120.43(15) . 3_767
C9 C10 C1 118.20(13) . .
C8 C10 C1 121.37(14) 3_767 .
C3 C11 H11A 109.5 . .
C3 C11 H11B 109.5 . .
H11A C11 H11B 109.5 . .
C3 C11 H11C 109.5 . .
H11A C11 H11C 109.5 . .
H11B C11 H11C 109.5 . .
C5 C12 H12A 109.5 . .
C5 C12 H12B 109.5 . .
H12A C12 H12B 109.5 . .
C5 C12 H12C 109.5 . .
H12A C12 H12C 109.5 . .
H12B C12 H12C 109.5 . .
N1 C13 C14 115.36(15) . .
N1 C13 H13A 108.4 . .
C14 C13 H13A 108.4 . .
N1 C13 H13B 108.4 . .
C14 C13 H13B 108.4 . .
H13A C13 H13B 107.5 . .
C13 C14 C15 110.75(17) . .
C13 C14 H14A 109.5 . .
C15 C14 H14A 109.5 . .
C13 C14 H14B 109.5 . .
C15 C14 H14B 109.5 . .
H14A C14 H14B 108.1 . .
C16 C15 C14 116.3(2) . .
C16 C15 H15A 108.2 . .
C14 C15 H15A 108.2 . .
C16 C15 H15B 108.2 . .
C14 C15 H15B 108.2 . .
H15A C15 H15B 107.4 . .
C15 C16 C17 113.4(2) . .
C15 C16 H16A 108.9 . .
C17 C16 H16A 108.9 . .
C15 C16 H16B 108.9 . .
C17 C16 H16B 108.9 . .
H16A C16 H16B 107.7 . .
C18 C17 C16 115.6(3) . .
C18 C17 H17A 108.4 . .
C16 C17 H17A 108.4 . .
C18 C17 H17B 108.4 . .
C16 C17 H17B 108.4 . .
H17A C17 H17B 107.4 . .
C17 C18 H18A 109.5 . .
C17 C18 H18B 109.5 . .
H18A C18 H18B 109.5 . .
C17 C18 H18C 109.5 . .
H18A C18 H18C 109.5 . .
H18B C18 H18C 109.5 . .

loop_
_geom_bond_atom_site_label_1
_geom_bond_atom_site_label_2
_geom_bond_distance
_geom_bond_site_symmetry_2
O1 C1 1.2370(17) .
N1 C8 1.3906(19) 3_767
N1 C7 1.395(2) .
N1 C13 1.4828(19) .
C1 C2 1.462(2) .
C1 C10 1.474(2) .
C2 C7 1.422(2) .
C2 C3 1.422(2) .
C3 C4 1.373(3) .
C3 C11 1.516(3) .
C4 C5 1.395(2) .
C4 H4A 0.9300 .
C5 C6 1.375(3) .
C5 C12 1.512(2) .
C6 C7 1.412(2) .
C6 H6A 0.9300 .
C8 N1 1.3906(19) 3_767
C8 C9 1.399(2) .
C8 C10 1.4141(19) 3_767
C9 C10 1.392(2) .
C9 H9A 0.9300 .
C10 C8 1.4141(19) 3_767
C11 H11A 0.9600 .
C11 H11B 0.9600 .
C11 H11C 0.9600 .
C12 H12A 0.9600 .
C12 H12B 0.9600 .
C12 H12C 0.9600 .
C13 C14 1.499(3) .
C13 H13A 0.9700 .
C13 H13B 0.9700 .
C14 C15 1.524(2) .
C14 H14A 0.9700 .
C14 H14B 0.9700 .
C15 C16 1.502(3) .
C15 H15A 0.9700 .
C15 H15B 0.9700 .
C16 C17 1.531(3) .
C16 H16A 0.9700 .
C16 H16B 0.9700 .
C17 C18 1.467(4) .
C17 H17A 0.9700 .
C17 H17B 0.9700 .
C18 H18A 0.9600 .
C18 H18B 0.9600 .
C18 H18C 0.9600 .

loop_
_geom_hbond_atom_site_label_D
_geom_hbond_atom_site_label_H
_geom_hbond_atom_site_label_A
_geom_hbond_distance_DH
_geom_hbond_distance_HA
_geom_hbond_distance_DA
_geom_hbond_angle_DHA
_geom_hbond_site_symmetry_A
C6 H6A O1 0.93 2.46 3.3321(19) 156.3 4_565
C12 H12A O1 0.96 2.55 3.458(3) 158.1 4_565
